data_1530325
loop_
_publ_author_name
'Lundberg, M.'
'Savborg, O.'

_publ_section_title
;
 The crystal structure of Cu Nb O3 F
;
_journal_name_full 'Chemica Scripta'
_journal_page_first 197
_journal_page_last 200
_journal_volume 13
_journal_year 1979
_chemical_formula_sum 'Cu F Nb O3'
_chemical_name_systematic 'Cu Nb O3 F'
_space_group_IT_number 2
_symmetry_space_group_name_Hall '-P 1'
_symmetry_space_group_name_H-M 'P -1'
_cell_angle_alpha 87.39
_cell_angle_beta 85.19
_cell_angle_gamma 123.81
_cell_formula_units_Z 2
_cell_length_a 7.305
_cell_length_b 6.594
_cell_length_c 3.7662
_cell_volume 149.270
_citation_journal_id_ASTM CSRPB9
_cod_data_source_file Lundberg_CSRPB9_1979_424.cif
_cod_data_source_block Cu1F1Nb1O3
_cod_original_cell_volume 149.2702
_cod_original_formula_sum 'Cu1 F1 Nb1 O3'
_cod_database_code 1530325

loop_
_symmetry_equiv_pos_as_xyz
x,y,z
-x,-y,-z

loop_
_atom_site_label
_atom_site_type_symbol
_atom_site_fract_x
_atom_site_fract_y
_atom_site_fract_z
_atom_site_occupancy
_atom_site_U_iso_or_equiv
Cu1 Cu+2 0.6478 0.4541 0.2875 1 0.0
O3 O-2 0.3049 0.7991 0.7178 1 0.0
O2 O-2 0.396 0.2822 0.6806 1 0.0
Nb1 Nb+5 0.1629 -0.0556 -0.2655 1 0.0
O1 O-2 0.079 -0.0663 0.2483 1 0.0
F1 F-1 0.848 0.6057 0.8282 1 0.0
